data_1528360
loop_
_publ_author_name
'Blasco, J.'
'Stankiewicz, J.'
'Garcia, J.'

_publ_section_title
;
 Phase segregation in the Gd(1-x) Sr(x) Fe O(3-delta) series
;
_journal_name_full 'Journal of Solid State Chemistry'
_journal_page_first 898
_journal_page_last 908
_journal_volume 179
_journal_year 2006
_chemical_formula_sum 'Fe Gd0.95 O3 Sr0.05'
_chemical_name_systematic 'Gd0.95 Sr0.05 Fe O3'
_space_group_IT_number 62
_symmetry_space_group_name_Hall '-P 2c 2ab'
_symmetry_space_group_name_H-M 'P b n m'
_cell_angle_alpha 90
_cell_angle_beta 90
_cell_angle_gamma 90
_cell_formula_units_Z 4
_cell_length_a 5.355
_cell_length_b 5.5993
_cell_length_c 7.6715
_cell_volume 230.024
_citation_journal_id_ASTM JSSCBI
_cod_data_source_file Blasco_JSSCBI_2006_870.cif
_cod_data_source_block Fe1Gd0.95O3Sr0.05
_cod_original_cell_volume 230.0242
_cod_original_sg_symbol_Hall '-P 2ac 2n (z,x,y)'
_cod_original_formula_sum 'Fe1 Gd0.95 O3 Sr0.05'
_cod_database_code 1528360

loop_
_symmetry_equiv_pos_as_xyz
x,y,z
x+1/2,-y+1/2,-z
-x+1/2,y+1/2,-z+1/2
-x,-y,z+1/2
-x,-y,-z
-x-1/2,y-1/2,z
x-1/2,-y-1/2,z-1/2
x,y,-z-1/2

loop_
_atom_site_label
_atom_site_type_symbol
_atom_site_fract_x
_atom_site_fract_y
_atom_site_fract_z
_atom_site_occupancy
_atom_site_U_iso_or_equiv
Gd1 Gd+3 0.9848 0.0609 0.25 0.95 0.0
Sr2 Sr+2 0.9848 0.0609 0.25 0.05 0.0
Fe1 Fe+3 0.5 0 0 1 0.0
O2 O-2 0.7006 0.2994 0.0525 1 0.0
O1 O-2 0.1087 0.4573 0.25 1 0.0
